data_4343534
loop_
_publ_author_name
'Abramov, Pavel A.'
'Gritsan, Nina P.'
'Suturina, Elizaveta A.'
'Bogomyakov, Artem S.'
'Sokolov, Maxim N.'

_publ_section_title
;
 Rhenium Complex with Noninnocent Dioxolene Ligand: Combined Experimental
 and ab Initio Study of [(3,5-di-tert-Bu2C6H2O2)ReCl3(OPPh3)].
;
_journal_issue 14
_journal_name_full 'Inorganic chemistry'
_journal_page_first 6727
_journal_page_last 6735
_journal_paper_doi 10.1021/acs.inorgchem.5b00407
_journal_volume 54
_journal_year 2015
_chemical_formula_sum 'C32 H35 Cl3 O3 P Re'
_chemical_formula_weight 791.12
_chemical_name_systematic
;
 ?
;
_space_group_crystal_system orthorhombic
_space_group_IT_number 19
_space_group_name_Hall 'P 2ac 2ab'
_space_group_name_H-M_alt 'P 21 21 21'
_symmetry_space_group_name_Hall 'P 2ac 2ab'
_symmetry_space_group_name_H-M 'P 21 21 21'
_atom_sites_solution_hydrogens geom
_audit_creation_method SHELXL-2013
_cell_angle_alpha 90
_cell_angle_beta 90
_cell_angle_gamma 90
_cell_formula_units_Z 4
_cell_length_a 9.5060(3)
_cell_length_b 17.3013(7)
_cell_length_c 19.4327(7)
_cell_measurement_reflns_used 7495
_cell_measurement_temperature 296(2)
_cell_measurement_theta_max 26.87
_cell_measurement_theta_min 2.34
_cell_volume 3196.0(2)
_computing_cell_refinement 'SAINT (Bruker-AXS, 2004)'
_computing_data_collection 'APEX2 (Bruker-AXS, 2004)'
_computing_data_reduction 'SAINT (Bruker-AXS, 2004)'
_computing_molecular_graphics Diamond
_computing_publication_material 'CIFTAB-97 (Sheldrick, 1998)'
_computing_structure_refinement SHELXL-2013
_computing_structure_solution SHELXS-2013
_diffrn_ambient_temperature 296(2)
_diffrn_detector_area_resol_mean 25
_diffrn_measured_fraction_theta_full 0.998
_diffrn_measured_fraction_theta_max 0.988
_diffrn_measurement_device_type 'Bruker Nonius X8Apex CCD'
_diffrn_measurement_method '\f scans'
_diffrn_radiation_monochromator graphite
_diffrn_radiation_probe x-ray
_diffrn_radiation_source 'fine-focus sealed tube'
_diffrn_radiation_type MoK\a
_diffrn_radiation_wavelength 0.71073
_diffrn_reflns_av_R_equivalents 0.0284
_diffrn_reflns_av_unetI/netI 0.0630
_diffrn_reflns_laue_measured_fraction_full 0.998
_diffrn_reflns_laue_measured_fraction_max 0.988
_diffrn_reflns_limit_h_max 12
_diffrn_reflns_limit_h_min -12
_diffrn_reflns_limit_k_max 22
_diffrn_reflns_limit_k_min -21
_diffrn_reflns_limit_l_max 23
_diffrn_reflns_limit_l_min -24
_diffrn_reflns_number 14247
_diffrn_reflns_point_group_measured_fraction_full 0.990
_diffrn_reflns_point_group_measured_fraction_max 0.964
_diffrn_reflns_theta_full 25.242
_diffrn_reflns_theta_max 27.692
_diffrn_reflns_theta_min 1.576
_diffrn_standards_decay_% 0
_diffrn_standards_number 0
_exptl_absorpt_coefficient_mu 4.134
_exptl_absorpt_correction_T_max 0.733
_exptl_absorpt_correction_T_min 0.351
_exptl_absorpt_correction_type multi-scan
_exptl_absorpt_process_details 'SADABS (Bruker-AXS, 2004)'
_exptl_crystal_colour purple
_exptl_crystal_density_diffrn 1.644
_exptl_crystal_description leaf
_exptl_crystal_F_000 1568
_exptl_crystal_size_max 0.320
_exptl_crystal_size_mid 0.150
_exptl_crystal_size_min 0.080
_refine_diff_density_max 1.787
_refine_diff_density_min -1.128
_refine_diff_density_rms 0.105
_refine_ls_abs_structure_details
;
 Flack x determined using 2369 quotients [(I+)-(I-)]/[(I+)+(I-)]
 (Parsons and Flack (2004), Acta Cryst. A60, s61).
;
_refine_ls_abs_structure_Flack 0.020(6)
_refine_ls_extinction_method none
_refine_ls_goodness_of_fit_ref 1.025
_refine_ls_hydrogen_treatment constr
_refine_ls_matrix_type full
_refine_ls_number_parameters 358
_refine_ls_number_reflns 7220
_refine_ls_number_restraints 0
_refine_ls_restrained_S_all 1.025
_refine_ls_R_factor_all 0.0467
_refine_ls_R_factor_gt 0.0366
_refine_ls_shift/su_max 0.001
_refine_ls_shift/su_mean 0.000
_refine_ls_structure_factor_coef Fsqd
_refine_ls_weighting_details 'w=1/[\s^2^(Fo^2^)+(0.0126P)^2^+3.1839P] where P=(Fo^2^+2Fc^2^)/3'
_refine_ls_weighting_scheme calc
_refine_ls_wR_factor_gt 0.0727
_refine_ls_wR_factor_ref 0.0810
_reflns_Friedel_coverage 0.744
_reflns_friedel_fraction_full 0.980
_reflns_friedel_fraction_max 0.934
_reflns_number_gt 6220
_reflns_number_total 7220
_reflns_threshold_expression >2\s(I)
_cod_data_source_file ic5b00407_si_001.cif
_cod_data_source_block b
_cod_depositor_comments 'Adding full bibliography for 4343533--4343534.cif.'
_cod_database_code 4343534
_shelx_space_group_comment
;
The symmetry employed for this shelxl refinement is uniquely defined
by the following loop, which should always be used as a source of
symmetry information in preference to the above space-group names.
They are only intended as comments.
;
_shelx_estimated_absorpt_t_min 0.351
_shelx_estimated_absorpt_t_max 0.733
_shelxl_version_number 2013-4

loop_
_space_group_symop_operation_xyz
'x, y, z'
'-x+1/2, -y, z+1/2'
'-x, y+1/2, -z+1/2'
'x+1/2, -y+1/2, -z'

loop_
_atom_site_label
_atom_site_type_symbol
_atom_site_fract_x
_atom_site_fract_y
_atom_site_fract_z
_atom_site_U_iso_or_equiv
_atom_site_adp_type
_atom_site_occupancy
_atom_site_site_symmetry_order
_atom_site_calc_flag
_atom_site_refinement_flags_posn
_atom_site_refinement_flags_adp
_atom_site_refinement_flags_occupancy
_atom_site_disorder_assembly
_atom_site_disorder_group
Re1 Re 0.65192(3) 0.29494(2) 0.26296(2) 0.03895(10) Uani 1 1 d . . . . .
Cl1 Cl 0.4958(3) 0.35282(14) 0.18861(14) 0.0610(7) Uani 1 1 d . . . . .
Cl2 Cl 0.4712(3) 0.24529(15) 0.32872(15) 0.0625(7) Uani 1 1 d . . . . .
Cl3 Cl 0.8397(3) 0.33491(14) 0.19425(14) 0.0651(7) Uani 1 1 d . . . . .
P1 P 0.5884(2) 0.12949(11) 0.17202(11) 0.0359(5) Uani 1 1 d . . . . .
O1 O 0.6533(6) 0.1953(3) 0.2096(3) 0.0460(12) Uani 1 1 d . . . . .
O3 O 0.6747(6) 0.3841(3) 0.3224(3) 0.0452(14) Uani 1 1 d . . . . .
O2 O 0.7895(6) 0.2555(3) 0.3296(3) 0.0425(14) Uani 1 1 d . . . . .
C28 C 0.2171(10) 0.0455(5) 0.2365(6) 0.059(2) Uani 1 1 d . . . . .
H28A H 0.1842 0.0035 0.2616 0.070 Uiso 1 1 calc R U . . .
C27 C 0.8356(8) 0.3054(4) 0.3750(4) 0.0375(16) Uani 1 1 d . . . . .
C26 C 0.3579(10) 0.0541(4) 0.2257(5) 0.048(2) Uani 1 1 d . . . . .
H26A H 0.4206 0.0180 0.2434 0.057 Uiso 1 1 calc R U . . .
C25 C 0.9398(8) 0.2910(5) 0.4243(4) 0.0393(17) Uani 1 1 d . . . . .
C24 C 0.7719(8) 0.3788(4) 0.3698(4) 0.0359(17) Uani 1 1 d . . . . .
C23 C 0.9686(9) 0.3515(5) 0.4680(5) 0.044(2) Uani 1 1 d . . . . .
H23A H 1.0351 0.3433 0.5023 0.053 Uiso 1 1 calc R U . . .
C22 C 0.7485(10) 0.0419(6) 0.2578(7) 0.072(3) Uani 1 1 d . . . . .
H22A H 0.7429 0.0843 0.2871 0.086 Uiso 1 1 calc R U . . .
C21 C 0.6087(9) 0.1455(4) 0.0819(4) 0.0405(19) Uani 1 1 d . . . . .
C20 C 0.1720(10) 0.1608(6) 0.1762(6) 0.063(3) Uani 1 1 d . . . . .
H20A H 0.1086 0.1974 0.1599 0.076 Uiso 1 1 calc R U . . .
C19 C 0.8072(9) 0.4387(4) 0.4153(5) 0.041(2) Uani 1 1 d . . . . .
H19A H 0.7645 0.4869 0.4118 0.050 Uiso 1 1 calc R U . . .
C18 C 0.9054(9) 0.4248(5) 0.4648(5) 0.042(2) Uani 1 1 d . . . . .
C17 C 1.1213(15) 0.2099(7) 0.4829(7) 0.111(6) Uani 1 1 d . . . . .
H17A H 1.1916 0.2480 0.4722 0.166 Uiso 1 1 calc R U . . .
H17B H 1.1640 0.1597 0.4844 0.166 Uiso 1 1 calc R U . . .
H17C H 1.0802 0.2215 0.5268 0.166 Uiso 1 1 calc R U . . .
C16 C 0.8354(14) -0.0806(9) 0.2389(12) 0.113(6) Uani 1 1 d . . . . .
H16A H 0.8867 -0.1235 0.2531 0.135 Uiso 1 1 calc R U . . .
C15 C 0.5504(14) 0.1223(8) -0.0356(6) 0.081(4) Uani 1 1 d . . . . .
H15A H 0.4938 0.0985 -0.0683 0.098 Uiso 1 1 calc R U . . .
C14 C 0.6560(18) 0.1683(6) -0.0554(6) 0.088(4) Uani 1 1 d . . . . .
H14A H 0.6727 0.1759 -0.1020 0.106 Uiso 1 1 calc R U . . .
C13 C 0.1242(10) 0.0981(6) 0.2108(6) 0.062(3) Uani 1 1 d . . . . .
H13A H 0.0281 0.0909 0.2170 0.075 Uiso 1 1 calc R U . . .
C12 C 0.7165(13) 0.1925(6) 0.0596(6) 0.069(3) Uani 1 1 d . . . . .
H12A H 0.7745 0.2166 0.0917 0.082 Uiso 1 1 calc R U . . .
C11 C 0.9018(13) 0.1493(6) 0.4449(8) 0.088(4) Uani 1 1 d . . . . .
H11A H 0.8602 0.1598 0.4889 0.132 Uiso 1 1 calc R U . . .
H11B H 0.9472 0.0998 0.4460 0.132 Uiso 1 1 calc R U . . .
H11C H 0.8298 0.1491 0.4102 0.132 Uiso 1 1 calc R U . . .
C29 C 1.0763(12) 0.1926(7) 0.3602(6) 0.076(3) Uani 1 1 d . . . . .
H29A H 1.1445 0.2316 0.3492 0.113 Uiso 1 1 calc R U . . .
H29B H 1.0054 0.1912 0.3250 0.113 Uiso 1 1 calc R U . . .
H29C H 1.1219 0.1432 0.3629 0.113 Uiso 1 1 calc R U . . .
C9 C 0.9456(10) 0.4858(5) 0.5178(5) 0.051(2) Uani 1 1 d . . . . .
C8 C 0.6820(9) 0.0450(5) 0.1959(5) 0.046(2) Uani 1 1 d . . . . .
C7 C 0.3122(9) 0.1706(5) 0.1653(6) 0.056(3) Uani 1 1 d . . . . .
H7A H 0.3443 0.2141 0.1420 0.067 Uiso 1 1 calc R U . . .
C6 C 0.4073(8) 0.1163(5) 0.1885(4) 0.0389(18) Uani 1 1 d . . . . .
C5 C 1.0088(9) 0.2111(5) 0.4284(5) 0.051(2) Uani 1 1 d . . . . .
C4 C 0.6918(13) -0.0170(6) 0.1537(7) 0.081(4) Uani 1 1 d . . . . .
H4A H 0.6467 -0.0182 0.1113 0.097 Uiso 1 1 calc R U . . .
C3 C 0.8234(13) -0.0215(8) 0.2787(9) 0.104(6) Uani 1 1 d . . . . .
H3A H 0.8658 -0.0218 0.3218 0.125 Uiso 1 1 calc R U . . .
C2 C 0.7388(17) 0.2039(8) -0.0087(6) 0.099(5) Uani 1 1 d . . . . .
H2A H 0.8110 0.2363 -0.0233 0.119 Uiso 1 1 calc R U . . .
C1 C 0.5252(12) 0.1102(7) 0.0345(5) 0.069(3) Uani 1 1 d . . . . .
H1A H 0.4520 0.0782 0.0486 0.083 Uiso 1 1 calc R U . . .
C30 C 0.7735(18) -0.0800(7) 0.1772(11) 0.118(6) Uani 1 1 d . . . . .
H30A H 0.7847 -0.1226 0.1485 0.141 Uiso 1 1 calc R U . . .
C1A C 0.934(3) 0.5697(14) 0.4866(15) 0.062(7) Uiso 0.4 1 d . . P A 1
H1AA H 0.9999 0.5752 0.4496 0.093 Uiso 0.4 1 calc R U P A 1
H1AB H 0.9542 0.6071 0.5217 0.093 Uiso 0.4 1 calc R U P A 1
H1AC H 0.8402 0.5778 0.4695 0.093 Uiso 0.4 1 calc R U P A 1
C2A C 0.819(3) 0.4909(18) 0.5730(18) 0.087(9) Uiso 0.4 1 d . . P A 1
H2AA H 0.8129 0.4433 0.5982 0.130 Uiso 0.4 1 calc R U P A 1
H2AB H 0.7315 0.4998 0.5493 0.130 Uiso 0.4 1 calc R U P A 1
H2AC H 0.8359 0.5327 0.6044 0.130 Uiso 0.4 1 calc R U P A 1
C3A C 1.081(3) 0.4778(17) 0.5509(17) 0.074(8) Uiso 0.4 1 d . . P A 1
H3AA H 1.1544 0.4833 0.5172 0.110 Uiso 0.4 1 calc R U P A 1
H3AB H 1.0878 0.4277 0.5719 0.110 Uiso 0.4 1 calc R U P A 1
H3AC H 1.0915 0.5170 0.5854 0.110 Uiso 0.4 1 calc R U P A 1
C1B C 0.864(3) 0.5594(11) 0.5104(12) 0.086(6) Uiso 0.6 1 d . . P A 2
H1BA H 0.9016 0.5889 0.4727 0.129 Uiso 0.6 1 calc R U P A 2
H1BB H 0.8715 0.5889 0.5520 0.129 Uiso 0.6 1 calc R U P A 2
H1BC H 0.7671 0.5476 0.5016 0.129 Uiso 0.6 1 calc R U P A 2
C2B C 0.915(2) 0.4568(12) 0.5874(12) 0.087(6) Uiso 0.6 1 d . . P A 2
H2BA H 0.9967 0.4318 0.6058 0.131 Uiso 0.6 1 calc R U P A 2
H2BB H 0.8386 0.4204 0.5852 0.131 Uiso 0.6 1 calc R U P A 2
H2BC H 0.8886 0.4992 0.6166 0.131 Uiso 0.6 1 calc R U P A 2
C3B C 1.100(2) 0.5068(12) 0.5095(14) 0.093(7) Uiso 0.6 1 d . . P A 2
H3BA H 1.1227 0.5092 0.4614 0.140 Uiso 0.6 1 calc R U P A 2
H3BB H 1.1569 0.4683 0.5314 0.140 Uiso 0.6 1 calc R U P A 2
H3BC H 1.1170 0.5562 0.5303 0.140 Uiso 0.6 1 calc R U P A 2

loop_
_atom_site_aniso_label
_atom_site_aniso_U_11
_atom_site_aniso_U_22
_atom_site_aniso_U_33
_atom_site_aniso_U_23
_atom_site_aniso_U_13
_atom_site_aniso_U_12
Re1 0.03970(15) 0.04164(15) 0.03550(16) -0.00025(15) -0.00835(15) -0.00345(15)
Cl1 0.0609(15) 0.0662(14) 0.0560(16) 0.0128(12) -0.0212(13) 0.0006(12)
Cl2 0.0601(15) 0.0751(15) 0.0522(16) 0.0033(13) 0.0110(13) -0.0110(13)
Cl3 0.0587(14) 0.0719(14) 0.0647(17) -0.0062(12) 0.0069(16) -0.0304(13)
P1 0.0352(10) 0.0380(10) 0.0346(12) 0.0002(9) -0.0046(9) -0.0017(8)
O1 0.042(3) 0.046(3) 0.049(3) -0.007(3) -0.010(3) -0.009(3)
O3 0.053(4) 0.039(3) 0.044(3) 0.002(2) -0.013(3) 0.001(3)
O2 0.053(3) 0.038(3) 0.037(3) -0.009(3) -0.010(3) 0.002(2)
C28 0.058(5) 0.059(5) 0.059(6) -0.006(6) 0.017(6) -0.010(4)
C27 0.035(4) 0.046(4) 0.031(4) -0.004(3) -0.005(4) -0.008(4)
C26 0.054(5) 0.037(4) 0.052(6) -0.004(4) 0.005(6) -0.003(4)
C25 0.039(4) 0.045(4) 0.034(4) -0.003(4) -0.005(3) 0.000(4)
C24 0.037(4) 0.040(4) 0.031(4) 0.005(4) -0.002(4) -0.002(3)
C23 0.042(5) 0.055(5) 0.036(5) -0.006(4) -0.012(4) 0.006(4)
C22 0.065(6) 0.065(5) 0.085(9) 0.017(6) -0.030(7) -0.003(5)
C21 0.049(5) 0.041(4) 0.032(4) 0.004(3) -0.003(4) 0.002(4)
C20 0.044(6) 0.077(6) 0.069(7) 0.001(6) -0.009(6) 0.004(5)
C19 0.044(5) 0.039(4) 0.041(5) 0.000(4) -0.001(4) 0.000(3)
C18 0.043(4) 0.043(4) 0.041(5) -0.008(4) 0.002(4) -0.003(4)
C17 0.136(12) 0.088(8) 0.108(10) -0.038(8) -0.083(10) 0.068(9)
C16 0.061(7) 0.104(10) 0.174(18) 0.079(12) 0.011(12) 0.023(8)
C15 0.090(8) 0.120(10) 0.034(6) -0.004(6) -0.022(6) -0.012(8)
C14 0.145(12) 0.075(7) 0.044(6) 0.017(6) 0.013(9) -0.008(9)
C13 0.048(6) 0.072(6) 0.067(7) -0.013(5) 0.018(5) -0.009(5)
C12 0.090(7) 0.071(7) 0.045(6) 0.002(5) 0.000(6) -0.031(6)
C11 0.095(10) 0.056(6) 0.113(11) 0.019(7) 0.002(9) 0.009(6)
C29 0.070(7) 0.082(7) 0.075(8) -0.014(6) 0.008(6) 0.023(6)
C9 0.054(5) 0.052(5) 0.049(6) -0.009(4) -0.008(5) -0.003(4)
C8 0.037(5) 0.048(4) 0.053(6) 0.011(4) 0.003(4) -0.001(4)
C7 0.043(5) 0.057(5) 0.069(7) 0.014(5) -0.006(5) -0.002(4)
C6 0.038(4) 0.044(4) 0.035(5) -0.007(4) -0.004(4) -0.006(4)
C5 0.050(5) 0.056(5) 0.047(5) -0.013(5) -0.013(4) 0.016(5)
C4 0.103(10) 0.063(6) 0.076(8) 0.008(6) 0.014(7) 0.033(6)
C3 0.070(8) 0.091(8) 0.151(16) 0.061(10) -0.046(9) -0.003(7)
C2 0.158(14) 0.089(8) 0.051(7) 0.003(7) 0.022(8) -0.057(10)
C1 0.065(6) 0.102(8) 0.040(6) 0.002(6) -0.006(5) -0.019(6)
C30 0.137(14) 0.062(7) 0.154(17) 0.009(9) 0.064(14) 0.043(8)

loop_
_atom_type_symbol
_atom_type_description
_atom_type_scat_dispersion_real
_atom_type_scat_dispersion_imag
_atom_type_scat_source
C C 0.0033 0.0016 'International Tables Vol C Tables 4.2.6.8 and 6.1.1.4'
H H 0.0000 0.0000 'International Tables Vol C Tables 4.2.6.8 and 6.1.1.4'
O O 0.0106 0.0060 'International Tables Vol C Tables 4.2.6.8 and 6.1.1.4'
P P 0.1023 0.0942 'International Tables Vol C Tables 4.2.6.8 and 6.1.1.4'
Cl Cl 0.1484 0.1585 'International Tables Vol C Tables 4.2.6.8 and 6.1.1.4'
Re Re -1.0185 7.2310 'International Tables Vol C Tables 4.2.6.8 and 6.1.1.4'

loop_
_geom_angle_atom_site_label_1
_geom_angle_atom_site_label_2
_geom_angle_atom_site_label_3
_geom_angle
O3 Re1 O2 79.0(2)
O3 Re1 O1 171.1(2)
O2 Re1 O1 92.1(2)
O3 Re1 Cl1 95.71(18)
O2 Re1 Cl1 174.52(16)
O1 Re1 Cl1 93.09(17)
O3 Re1 Cl2 92.84(19)
O2 Re1 Cl2 90.08(19)
O1 Re1 Cl2 88.35(18)
Cl1 Re1 Cl2 91.69(10)
O3 Re1 Cl3 91.13(19)
O2 Re1 Cl3 88.3(2)
O1 Re1 Cl3 87.36(18)
Cl1 Re1 Cl3 90.29(10)
Cl2 Re1 Cl3 175.37(9)
O1 P1 C6 114.5(4)
O1 P1 C8 107.1(4)
C6 P1 C8 109.6(4)
O1 P1 C21 108.6(4)
C6 P1 C21 107.7(4)
C8 P1 C21 109.3(4)
P1 O1 Re1 155.1(4)
C24 O3 Re1 116.3(5)
C27 O2 Re1 116.0(5)
C13 C28 C26 120.5(9)
C13 C28 H28A 119.8
C26 C28 H28A 119.8
O2 C27 C25 125.5(7)
O2 C27 C24 113.6(7)
C25 C27 C24 120.9(7)
C28 C26 C6 120.0(8)
C28 C26 H26A 120.0
C6 C26 H26A 120.0
C23 C25 C27 115.3(7)
C23 C25 C5 124.8(7)
C27 C25 C5 119.9(7)
O3 C24 C19 124.2(7)
O3 C24 C27 114.7(7)
C19 C24 C27 121.1(7)
C25 C23 C18 125.1(8)
C25 C23 H23A 117.4
C18 C23 H23A 117.4
C8 C22 C3 122.4(13)
C8 C22 H22A 118.8
C3 C22 H22A 118.8
C1 C21 C12 119.1(9)
C1 C21 P1 122.1(7)
C12 C21 P1 118.7(7)
C13 C20 C7 120.3(10)
C13 C20 H20A 119.8
C7 C20 H20A 119.8
C18 C19 C24 118.6(7)
C18 C19 H19A 120.7
C24 C19 H19A 120.7
C19 C18 C23 119.0(8)
C19 C18 C9 121.7(8)
C23 C18 C9 119.3(8)
C5 C17 H17A 109.5
C5 C17 H17B 109.5
H17A C17 H17B 109.5
C5 C17 H17C 109.5
H17A C17 H17C 109.5
H17B C17 H17C 109.5
C3 C16 C30 119.6(13)
C3 C16 H16A 120.2
C30 C16 H16A 120.2
C14 C15 C1 119.9(11)
C14 C15 H15A 120.1
C1 C15 H15A 120.1
C15 C14 C2 121.0(11)
C15 C14 H14A 119.5
C2 C14 H14A 119.5
C20 C13 C28 120.0(9)
C20 C13 H13A 120.0
C28 C13 H13A 120.0
C2 C12 C21 120.6(11)
C2 C12 H12A 119.7
C21 C12 H12A 119.7
C5 C11 H11A 109.5
C5 C11 H11B 109.5
H11A C11 H11B 109.5
C5 C11 H11C 109.5
H11A C11 H11C 109.5
H11B C11 H11C 109.5
C5 C29 H29A 109.5
C5 C29 H29B 109.5
H29A C29 H29B 109.5
C5 C29 H29C 109.5
H29A C29 H29C 109.5
H29B C29 H29C 109.5
C2B C9 C1B 106.0(14)
C2B C9 C3B 111.8(16)
C1B C9 C3B 106.6(14)
C3A C9 C18 117.2(14)
C2B C9 C18 109.5(11)
C1B C9 C18 113.3(12)
C3B C9 C18 109.6(12)
C3A C9 C1A 108.8(17)
C18 C9 C1A 111.1(13)
C3A C9 C2A 112.1(18)
C18 C9 C2A 107.4(13)
C1A C9 C2A 98.8(16)
C4 C8 C22 118.1(9)
C4 C8 P1 122.0(8)
C22 C8 P1 119.8(8)
C20 C7 C6 120.4(9)
C20 C7 H7A 119.8
C6 C7 H7A 119.8
C26 C6 C7 118.7(8)
C26 C6 P1 121.9(7)
C7 C6 P1 119.4(6)
C17 C5 C29 108.3(9)
C17 C5 C11 108.7(10)
C29 C5 C11 108.8(9)
C17 C5 C25 110.6(8)
C29 C5 C25 109.2(8)
C11 C5 C25 111.1(8)
C8 C4 C30 117.0(13)
C8 C4 H4A 121.5
C30 C4 H4A 121.5
C16 C3 C22 120.3(15)
C16 C3 H3A 119.8
C22 C3 H3A 119.8
C14 C2 C12 119.9(12)
C14 C2 H2A 120.0
C12 C2 H2A 120.0
C21 C1 C15 119.5(10)
C21 C1 H1A 120.3
C15 C1 H1A 120.3
C16 C30 C4 122.5(15)
C16 C30 H30A 118.7
C4 C30 H30A 118.7
C9 C1A H1AA 109.5
C9 C1A H1AB 109.5
H1AA C1A H1AB 109.5
C9 C1A H1AC 109.5
H1AA C1A H1AC 109.5
H1AB C1A H1AC 109.5
C9 C2A H2AA 109.5
C9 C2A H2AB 109.5
H2AA C2A H2AB 109.5
C9 C2A H2AC 109.5
H2AA C2A H2AC 109.5
H2AB C2A H2AC 109.5
C9 C3A H3AA 109.5
C9 C3A H3AB 109.5
H3AA C3A H3AB 109.5
C9 C3A H3AC 109.5
H3AA C3A H3AC 109.5
H3AB C3A H3AC 109.5
C9 C1B H1BA 109.5
C9 C1B H1BB 109.5
H1BA C1B H1BB 109.5
C9 C1B H1BC 109.5
H1BA C1B H1BC 109.5
H1BB C1B H1BC 109.5
C9 C2B H2BA 109.5
C9 C2B H2BB 109.5
H2BA C2B H2BB 109.5
C9 C2B H2BC 109.5
H2BA C2B H2BC 109.5
H2BB C2B H2BC 109.5
C9 C3B H3BA 109.5
C9 C3B H3BB 109.5
H3BA C3B H3BB 109.5
C9 C3B H3BC 109.5
H3BA C3B H3BC 109.5
H3BB C3B H3BC 109.5

loop_
_geom_bond_atom_site_label_1
_geom_bond_atom_site_label_2
_geom_bond_distance
Re1 O3 1.939(5)
Re1 O2 1.963(6)
Re1 O1 2.011(5)
Re1 Cl1 2.301(2)
Re1 Cl2 2.307(3)
Re1 Cl3 2.334(3)
P1 O1 1.487(5)
P1 C6 1.767(8)
P1 C8 1.773(9)
P1 C21 1.784(9)
O3 C24 1.308(9)
O2 C27 1.310(9)
C28 C13 1.362(14)
C28 C26 1.362(12)
C28 H28A 0.9300
C27 C25 1.400(10)
C27 C24 1.412(10)
C26 C6 1.378(11)
C26 H26A 0.9300
C25 C23 1.376(11)
C25 C5 1.532(12)
C24 C19 1.404(11)
C23 C18 1.403(11)
C23 H23A 0.9300
C22 C8 1.361(15)
C22 C3 1.368(14)
C22 H22A 0.9300
C21 C1 1.360(13)
C21 C12 1.377(13)
C20 C13 1.355(14)
C20 C7 1.361(13)
C20 H20A 0.9300
C19 C18 1.361(12)
C19 H19A 0.9300
C18 C9 1.524(12)
C17 C5 1.505(13)
C17 H17A 0.9600
C17 H17B 0.9600
C17 H17C 0.9600
C16 C3 1.29(2)
C16 C30 1.34(2)
C16 H16A 0.9300
C15 C14 1.338(17)
C15 C1 1.398(15)
C15 H15A 0.9300
C14 C2 1.349(17)
C14 H14A 0.9300
C13 H13A 0.9300
C12 C2 1.359(15)
C12 H12A 0.9300
C11 C5 1.511(14)
C11 H11A 0.9600
C11 H11B 0.9600
C11 H11C 0.9600
C29 C5 1.506(14)
C29 H29A 0.9600
C29 H29B 0.9600
C29 H29C 0.9600
C9 C3A 1.45(3)
C9 C2B 1.47(2)
C9 C1B 1.50(2)
C9 C3B 1.52(2)
C9 C1A 1.58(3)
C9 C2A 1.62(3)
C8 C4 1.354(14)
C7 C6 1.380(12)
C7 H7A 0.9300
C4 C30 1.413(18)
C4 H4A 0.9300
C3 H3A 0.9300
C2 H2A 0.9300
C1 H1A 0.9300
C30 H30A 0.9300
C1A H1AA 0.9600
C1A H1AB 0.9600
C1A H1AC 0.9600
C2A H2AA 0.9600
C2A H2AB 0.9600
C2A H2AC 0.9600
C3A H3AA 0.9600
C3A H3AB 0.9600
C3A H3AC 0.9600
C1B H1BA 0.9600
C1B H1BB 0.9600
C1B H1BC 0.9600
C2B H2BA 0.9600
C2B H2BB 0.9600
C2B H2BC 0.9600
C3B H3BA 0.9600
C3B H3BB 0.9600
C3B H3BC 0.9600
